data_1011152
loop_
_publ_author_name
'Gruner, J W'

_publ_section_title
;
The crystal structures of talc and pyrophyllite.
;
_journal_coden_ASTM ZEKGAX
_journal_name_full
;
Zeitschrift fuer Kristallographie, Kristallgeometrie, Kristallphysik,
Kristallchemie (-144,1977)
;
_journal_page_first 412
_journal_page_last 419
_journal_volume 88
_journal_year 1934
_chemical_formula_structural 'Mg3 (O H)2 (Si4 O10)'
_chemical_formula_sum 'H2 Mg3 O12 Si4'
_chemical_name_mineral 'Talc 2M'
_chemical_name_systematic
;
Trimagnesium dihydroxide phyllo-tetrasilicate
;
_space_group_IT_number 15
_symmetry_cell_setting monoclinic
_symmetry_Int_Tables_number 15
_symmetry_space_group_name_Hall '-C 2yc'
_symmetry_space_group_name_H-M 'C 1 2/c 1'
_cell_angle_alpha 90
_cell_angle_beta 100.08
_cell_angle_gamma 90
_cell_formula_units_Z 4
_cell_length_a 5.26(2)
_cell_length_b 9.10(2)
_cell_length_c 18.81(3)
_cell_volume 886.5
_cod_database_code 1011152

loop_
_symmetry_equiv_pos_as_xyz
x,y,z
-x,y,1/2-z
-x,-y,-z
x,-y,1/2+z
1/2+x,1/2+y,z
1/2-x,1/2+y,1/2-z
1/2-x,1/2-y,-z
1/2+x,1/2-y,1/2+z

loop_
_atom_site_label
_atom_site_type_symbol
_atom_site_symmetry_multiplicity
_atom_site_Wyckoff_symbol
_atom_site_fract_x
_atom_site_fract_y
_atom_site_fract_z
_atom_site_occupancy
_atom_site_attached_hydrogens
_atom_site_calc_flag
Mg1 Mg2+ 4 a 0. 0. 0. 1. 0 d
Mg2 Mg2+ 8 f 0. 0.333 0. 1. 0 d
O1 O2- 8 f 0.203 0.5 0.058 1. 0 d
O2 O2- 8 f 0.203 0.167 0.058 1. 0 d
O3 O2- 8 f 0.203 -0.167 0.058 1. 1 d
O4 O2- 8 f 0.025 0.083 0.176 1. 0 d
O5 O2- 8 f -0.475 0.083 0.176 1. 0 d
O6 O2- 8 f 0.275 0.333 0.176 1. 0 d
Si1 Si4+ 8 f -0.239 0. 0.143 1. 0 d
Si2 Si4+ 8 f 0.261 0.167 0.143 1. 0 d
H1 H1+ 8 f -1. -1. -1. 1. 0 dum

loop_
_atom_type_symbol
_atom_type_oxidation_number
Mg2+ 2.000
O2- -2.000
Si4+ 4.000
H1+ 1.000
